data_2013251
loop_
_publ_author_name
'Qi, Wen-Bin'
'Li, Yi-Zhi'
'Ni, Jun'
'Wang, Zhi-Lin'

_publ_section_title
;
 1,4,7-Tris(2-cyanoethyl)-4,7-triaza-1-azoniacyclononane perchlorate
;
_journal_issue 6
_journal_name_full 'Acta Crystallographica Section C'
_journal_page_first o343
_journal_page_last o345
_journal_paper_doi 10.1107/S010827010300948X
_journal_volume 59
_journal_year 2003
_chemical_formula_iupac 'C15 H25 N6 1+, Cl O4 1-'
_chemical_formula_moiety 'C15 H25 N6 1+, Cl O4 1-'
_chemical_formula_sum 'C15 H25 Cl N6 O4'
_chemical_formula_weight 388.86
_chemical_name_systematic
;
1,4,7-Tris(2-cyanoethyl)-4,7-triaza-1-azoniacyclononane perchlorate
;
_space_group_IT_number 14
_symmetry_cell_setting monoclinic
_symmetry_space_group_name_Hall '-P 2ybc'
_symmetry_space_group_name_H-M 'P 1 21/c 1'
_atom_sites_solution_hydrogens geom
_atom_sites_solution_primary direct
_atom_sites_solution_secondary difmap
_cell_angle_alpha 90.00
_cell_angle_beta 92.544(12)
_cell_angle_gamma 90.00
_cell_formula_units_Z 12
_cell_length_a 12.973(7)
_cell_length_b 9.708(6)
_cell_length_c 46.04(3)
_cell_measurement_reflns_used 2265
_cell_measurement_temperature 293(2)
_cell_measurement_theta_max 17.23
_cell_measurement_theta_min 2.42
_cell_volume 5793(6)
_computing_cell_refinement SMART
_computing_data_collection 'SMART (Bruker, 2000) '
_computing_data_reduction 'SAINT (Bruker, 2000)'
_computing_molecular_graphics SHELXTL
_computing_publication_material SHELXTL
_computing_structure_refinement SHELXTL
_computing_structure_solution 'SHELXTL (Bruker, 2000)'
_diffrn_ambient_temperature 293(2)
_diffrn_measured_fraction_theta_full 0.994
_diffrn_measured_fraction_theta_max 0.994
_diffrn_measurement_device_type 'CCD area detector'
_diffrn_measurement_method '\f and \w scans'
_diffrn_radiation_monochromator graphite
_diffrn_radiation_source 'sealed tube'
_diffrn_radiation_type MoK\a
_diffrn_radiation_wavelength 0.71073
_diffrn_reflns_av_R_equivalents 0.0318
_diffrn_reflns_av_sigmaI/netI 0.0625
_diffrn_reflns_limit_h_max 15
_diffrn_reflns_limit_h_min -15
_diffrn_reflns_limit_k_max 11
_diffrn_reflns_limit_k_min 0
_diffrn_reflns_limit_l_max 54
_diffrn_reflns_limit_l_min 0
_diffrn_reflns_number 28731
_diffrn_reflns_theta_full 25.00
_diffrn_reflns_theta_max 25.00
_diffrn_reflns_theta_min 1.77
_exptl_absorpt_coefficient_mu 0.231
_exptl_absorpt_correction_T_max 0.966
_exptl_absorpt_correction_T_min 0.941
_exptl_absorpt_correction_type empirical
_exptl_absorpt_process_details 'SHELXTL (Bruker, 2000)?'
_exptl_crystal_colour colourless
_exptl_crystal_density_diffrn 1.338
_exptl_crystal_density_method 'not measured'
_exptl_crystal_description block
_exptl_crystal_F_000 2472
_exptl_crystal_size_max 0.32
_exptl_crystal_size_mid 0.22
_exptl_crystal_size_min 0.15
_refine_diff_density_max 0.323
_refine_diff_density_min -0.236
_refine_ls_extinction_method none
_refine_ls_goodness_of_fit_ref 1.052
_refine_ls_hydrogen_treatment constr
_refine_ls_matrix_type full
_refine_ls_number_parameters 703
_refine_ls_number_reflns 10150
_refine_ls_number_restraints 0
_refine_ls_restrained_S_all 1.052
_refine_ls_R_factor_all 0.0888
_refine_ls_R_factor_gt 0.0405
_refine_ls_shift/su_max 0.000
_refine_ls_shift/su_mean 0.000
_refine_ls_structure_factor_coef Fsqd
_refine_ls_weighting_details 'calc w=1/[\s^2^(Fo^2^)+(0.03P)^2^] where P=(Fo^2^+2Fc^2^)/3'
_refine_ls_weighting_scheme calc
_refine_ls_wR_factor_gt 0.0873
_refine_ls_wR_factor_ref 0.0908
_reflns_number_gt 5150
_reflns_number_total 10150
_reflns_threshold_expression I>2\s(I)
_cod_data_source_file de1210.cif
_cod_data_source_block I
_cod_depositor_comments
;
The following automatic conversions were performed:
'_symmetry_cell_setting' value 'Monoclinic' changed to 'monoclinic'
according to '/home/saulius/struct/CIF-dictionaries/cif_core.dic'
dictionary named 'cif_core.dic' version 2.4.1 from 2010-06-29.

Automatic conversion script
Id: cif_fix_enum 1527 2010-12-29 10:47:43Z saulius 

The following automatic conversions were performed:

'_symmetry_cell_setting' value 'Monoclinic' changed to 'monoclinic'
according to /home/saulius/struct/CIF-dictionaries/cif_core.dic
dictionary named 'cif_core.dic' version 2.4.1 from 2010-06-29.

Automatic conversion script
Id: cif_fix_values 1715 2011-07-08 13:25:40Z adriana 
;
_cod_original_sg_symbol_H-M 'P 21/c'
_cod_database_code 2013251
_cod_database_fobs_code 2013251

loop_
_symmetry_equiv_pos_as_xyz
'x, y, z'
'-x, y+1/2, -z+1/2'
'-x, -y, -z'
'x, -y-1/2, z-1/2'

loop_
_atom_site_label
_atom_site_fract_x
_atom_site_fract_y
_atom_site_fract_z
_atom_site_U_iso_or_equiv
_atom_site_adp_type
_atom_site_calc_flag
_atom_site_refinement_flags
_atom_site_occupancy
_atom_site_disorder_assembly
_atom_site_disorder_group
_atom_site_type_symbol
C101 0.82597(15) 1.0969(2) 0.24203(4) 0.0555(6) Uani d . 1 . . C
H101 0.8343 1.1326 0.2617 0.067 Uiso calc R 1 . . H
H102 0.8300 1.1734 0.2286 0.067 Uiso calc R 1 . . H
C102 0.91004(15) 0.9938(2) 0.23654(4) 0.0516(6) Uani d . 1 . . C
H103 0.9735 1.0422 0.2328 0.062 Uiso calc R 1 . . H
H104 0.9223 0.9370 0.2537 0.062 Uiso calc R 1 . . H
C103 0.89736(15) 0.7571(2) 0.21622(4) 0.0537(6) Uani d . 1 . . C
H105 0.9674 0.7419 0.2238 0.064 Uiso calc R 1 . . H
H106 0.8886 0.7086 0.1979 0.064 Uiso calc R 1 . . H
C104 0.82281(16) 0.7012(2) 0.23730(4) 0.0562(6) Uani d . 1 . . C
H107 0.8278 0.6015 0.2379 0.067 Uiso calc R 1 . . H
H108 0.8403 0.7362 0.2566 0.067 Uiso calc R 1 . . H
C105 0.65848(16) 0.7995(2) 0.25168(5) 0.0590(6) Uani d . 1 . . C
H109 0.6576 0.7340 0.2676 0.071 Uiso calc R 1 . . H
H110 0.5877 0.8145 0.2447 0.071 Uiso calc R 1 . . H
C106 0.70385(16) 0.9355(2) 0.26293(4) 0.0588(6) Uani d . 1 . . C
H111 0.6557 0.9799 0.2755 0.071 Uiso calc R 1 . . H
H112 0.7674 0.9181 0.2742 0.071 Uiso calc R 1 . . H
C107 0.63914(17) 1.1216(2) 0.23068(5) 0.0624(6) Uani d . 1 . . C
H113 0.6419 1.1987 0.2441 0.075 Uiso calc R 1 . . H
H114 0.5744 1.0737 0.2330 0.075 Uiso calc R 1 . . H
C108 0.64223(19) 1.1746(3) 0.20032(5) 0.0762(7) Uani d . 1 . . C
H115 0.7094 1.2149 0.1974 0.091 Uiso calc R 1 . . H
H116 0.6327 1.0986 0.1868 0.091 Uiso calc R 1 . . H
C109 0.5622(2) 1.2783(3) 0.19419(6) 0.0784(8) Uani d . 1 . . C
C110 0.91763(14) 0.9560(2) 0.18372(4) 0.0483(6) Uani d . 1 . . C
H117 0.9000 1.0527 0.1817 0.058 Uiso calc R 1 . . H
H118 0.8813 0.9069 0.1680 0.058 Uiso calc R 1 . . H
C111 1.03173(15) 0.9401(2) 0.18020(5) 0.0586(6) Uani d . 1 . . C
H119 1.0691 0.9901 0.1956 0.070 Uiso calc R 1 . . H
H120 1.0504 0.8436 0.1819 0.070 Uiso calc R 1 . . H
C112 1.06091(17) 0.9922(3) 0.15208(6) 0.0603(7) Uani d . 1 . . C
C113 0.66134(17) 0.6404(2) 0.21077(5) 0.0648(7) Uani d . 1 . . C
H121 0.6236 0.5802 0.2233 0.078 Uiso calc R 1 . . H
H122 0.7112 0.5845 0.2010 0.078 Uiso calc R 1 . . H
C114 0.58685(18) 0.7017(3) 0.18829(5) 0.0719(7) Uani d . 1 . . C
H123 0.5513 0.6281 0.1777 0.086 Uiso calc R 1 . . H
H124 0.5356 0.7558 0.1979 0.086 Uiso calc R 1 . . H
C115 0.6400(2) 0.7887(3) 0.16800(6) 0.0717(8) Uani d . 1 . . C
N11 0.72487(13) 1.02756(18) 0.23801(4) 0.0538(5) Uani d . 1 . . N
N12 0.88029(11) 0.90584(17) 0.21145(3) 0.0452(4) Uani d . 1 . . N
N13 0.71624(13) 0.74190(18) 0.22855(4) 0.0535(5) Uani d . 1 . . N
H125 0.7245 0.8141 0.2163 0.064 Uiso calc R 1 . . H
N14 0.50208(19) 1.3593(3) 0.18916(5) 0.0956(8) Uani d . 1 . . N
N15 1.08328(15) 1.0314(2) 0.13025(5) 0.0731(6) Uani d . 1 . . N
N16 0.68055(18) 0.8564(3) 0.15315(5) 0.0987(8) Uani d . 1 . . N
C201 0.74927(17) 0.1787(3) 0.11601(5) 0.0658(7) Uani d . 1 . . C
H201 0.6827 0.1387 0.1198 0.079 Uiso calc R 1 . . H
H202 0.7787 0.2151 0.1342 0.079 Uiso calc R 1 . . H
C202 0.81872(19) 0.0692(3) 0.10493(5) 0.0768(7) Uani d . 1 . . C
H203 0.8137 -0.0121 0.1170 0.092 Uiso calc R 1 . . H
H204 0.8895 0.1015 0.1066 0.092 Uiso calc R 1 . . H
C203 0.6913(2) -0.0393(3) 0.06929(6) 0.0893(8) Uani d . 1 . . C
H205 0.6524 -0.0333 0.0868 0.107 Uiso calc R 1 . . H
H206 0.7006 -0.1357 0.0646 0.107 Uiso calc R 1 . . H
C204 0.6351(2) 0.0343(3) 0.04451(6) 0.0849(8) Uani d . 1 . . C
H207 0.6679 0.0122 0.0266 0.102 Uiso calc R 1 . . H
H208 0.5647 0.0006 0.0428 0.102 Uiso calc R 1 . . H
C205 0.56906(17) 0.2339(3) 0.07070(5) 0.0690(7) Uani d . 1 . . C
H209 0.5481 0.1581 0.0828 0.083 Uiso calc R 1 . . H
H210 0.5075 0.2767 0.0621 0.083 Uiso calc R 1 . . H
C206 0.62963(17) 0.3377(3) 0.08887(5) 0.0671(7) Uani d . 1 . . C
H211 0.6301 0.4252 0.0787 0.081 Uiso calc R 1 . . H
H212 0.5964 0.3516 0.1071 0.081 Uiso calc R 1 . . H
C207 0.80762(16) 0.4073(2) 0.09945(5) 0.0618(6) Uani d . 1 . . C
H213 0.8110 0.4587 0.0815 0.074 Uiso calc R 1 . . H
H214 0.8758 0.3701 0.1040 0.074 Uiso calc R 1 . . H
C208 0.77976(17) 0.5062(3) 0.12361(5) 0.0676(7) Uani d . 1 . . C
H215 0.7110 0.5426 0.1195 0.081 Uiso calc R 1 . . H
H216 0.7794 0.4568 0.1419 0.081 Uiso calc R 1 . . H
C209 0.8532(2) 0.6194(3) 0.12610(6) 0.0743(8) Uani d . 1 . . C
C210 0.8727(2) -0.0529(3) 0.06168(6) 0.1062(10) Uani d . 1 . . C
H217 0.8410 -0.1145 0.0473 0.127 Uiso calc R 1 . . H
H218 0.9046 -0.1091 0.0770 0.127 Uiso calc R 1 . . H
C211 0.9528(3) 0.0270(4) 0.04804(8) 0.1292(12) Uani d . 1 . . C
H219 0.9992 0.0614 0.0635 0.155 Uiso calc R 1 . . H
H220 0.9922 -0.0365 0.0366 0.155 Uiso calc R 1 . . H
C212 0.9251(3) 0.1405(4) 0.02982(9) 0.1221(13) Uani d . 1 . . C
C213 0.62718(17) 0.2677(3) 0.02092(5) 0.0738(7) Uani d . 1 . . C
H221 0.6347 0.3641 0.0261 0.089 Uiso calc R 1 . . H
H222 0.6843 0.2432 0.0090 0.089 Uiso calc R 1 . . H
C214 0.52851(19) 0.2491(3) 0.00344(5) 0.0861(8) Uani d . 1 . . C
H223 0.5249 0.1556 -0.0040 0.103 Uiso calc R 1 . . H
H224 0.4709 0.2627 0.0159 0.103 Uiso calc R 1 . . H
C215 0.5198(2) 0.3446(4) -0.02061(7) 0.0932(10) Uani d . 1 . . C
N21 0.73515(13) 0.2917(2) 0.09475(4) 0.0577(5) Uani d . 1 . . N
N22 0.79333(18) 0.0300(2) 0.07382(5) 0.0815(6) Uani d . 1 . . N
N23 0.63334(14) 0.1829(2) 0.04806(4) 0.0700(6) Uani d . 1 . . N
H225 0.6982 0.2012 0.0554 0.084 Uiso calc R 1 . . H
N24 0.91336(18) 0.7030(2) 0.12693(5) 0.0932(7) Uani d . 1 . . N
N25 0.9094(2) 0.2369(3) 0.01851(8) 0.1342(11) Uani d . 1 . . N
N26 0.5178(2) 0.4254(3) -0.03876(5) 0.1155(10) Uani d . 1 . . N
C301 0.18364(17) 0.6636(2) 0.13726(5) 0.0658(7) Uani d . 1 . . C
H301 0.1100 0.6501 0.1338 0.079 Uiso calc R 1 . . H
H302 0.1942 0.7337 0.1521 0.079 Uiso calc R 1 . . H
C302 0.23461(17) 0.5299(3) 0.14700(5) 0.0661(7) Uani d . 1 . . C
H303 0.3036 0.5483 0.1551 0.079 Uiso calc R 1 . . H
H304 0.1951 0.4872 0.1620 0.079 Uiso calc R 1 . . H
C303 0.13751(17) 0.3769(2) 0.11166(5) 0.0669(7) Uani d . 1 . . C
H305 0.1316 0.2831 0.1186 0.080 Uiso calc R 1 . . H
H306 0.0820 0.4306 0.1194 0.080 Uiso calc R 1 . . H
C304 0.12883(18) 0.3787(3) 0.07916(5) 0.0705(7) Uani d . 1 . . C
H307 0.1697 0.3040 0.0717 0.085 Uiso calc R 1 . . H
H308 0.0575 0.3631 0.0728 0.085 Uiso calc R 1 . . H
C305 0.10003(19) 0.6253(3) 0.07286(5) 0.0723(7) Uani d . 1 . . C
H309 0.0474 0.5983 0.0861 0.087 Uiso calc R 1 . . H
H310 0.0654 0.6546 0.0548 0.087 Uiso calc R 1 . . H
C306 0.15841(19) 0.7431(3) 0.08559(5) 0.0720(7) Uani d . 1 . . C
H311 0.1097 0.8108 0.0922 0.086 Uiso calc R 1 . . H
H312 0.1973 0.7857 0.0705 0.086 Uiso calc R 1 . . H
C307 0.30984(18) 0.8152(2) 0.11578(5) 0.0698(7) Uani d . 1 . . C
H313 0.3318 0.8144 0.1362 0.084 Uiso calc R 1 . . H
H314 0.2793 0.9045 0.1114 0.084 Uiso calc R 1 . . H
C308 0.40249(19) 0.7955(3) 0.09765(5) 0.0770(7) Uani d . 1 . . C
H315 0.3800 0.7802 0.0775 0.092 Uiso calc R 1 . . H
H316 0.4448 0.8779 0.0985 0.092 Uiso calc R 1 . . H
C309 0.4624(2) 0.6796(3) 0.10810(6) 0.0777(8) Uani d . 1 . . C
C310 0.32738(18) 0.3346(3) 0.12101(5) 0.0749(7) Uani d . 1 . . C
H317 0.3264 0.2925 0.1019 0.090 Uiso calc R 1 . . H
H318 0.3922 0.3837 0.1238 0.090 Uiso calc R 1 . . H
C311 0.32268(19) 0.2233(3) 0.14347(6) 0.0830(8) Uani d . 1 . . C
H319 0.3255 0.2623 0.1629 0.100 Uiso calc R 1 . . H
H332 0.2595 0.1705 0.1408 0.100 Uiso calc R 1 . . H
C312 0.4144(2) 0.1348(3) 0.13906(6) 0.0824(8) Uani d . 1 . . C
C313 0.2085(2) 0.4973(3) 0.03850(5) 0.0851(8) Uani d . 1 . . C
H321 0.2669 0.4350 0.0398 0.102 Uiso calc R 1 . . H
H322 0.2338 0.5873 0.0330 0.102 Uiso calc R 1 . . H
C314 0.1328(2) 0.4469(3) 0.01528(6) 0.0983(9) Uani d . 1 . . C
H323 0.1032 0.3604 0.0214 0.118 Uiso calc R 1 . . H
H324 0.0773 0.5132 0.0127 0.118 Uiso calc R 1 . . H
C315 0.1819(3) 0.4269(3) -0.01234(7) 0.1062(11) Uani d . 1 . . C
N31 0.23100(14) 0.70652(19) 0.11034(4) 0.0617(5) Uani d . 1 . . N
N32 0.23999(13) 0.4365(2) 0.12196(4) 0.0638(5) Uani d . 1 . . N
N33 0.16330(15) 0.5074(2) 0.06715(4) 0.0685(5) Uani d . 1 . . N
H325 0.2202 0.5253 0.0788 0.082 Uiso calc R 1 . . H
N34 0.50849(19) 0.5914(3) 0.11746(5) 0.1034(8) Uani d . 1 . . N
N35 0.48413(18) 0.0757(3) 0.13599(5) 0.0939(8) Uani d . 1 . . N
N36 0.2163(3) 0.4116(3) -0.03344(6) 0.1344(11) Uani d . 1 . . N
Cl1 0.97209(5) 0.37066(7) 0.186080(14) 0.06566(18) Uani d . 1 . . Cl
O11 0.87181(17) 0.3970(3) 0.19581(5) 0.1484(9) Uani d . 1 . . O
O12 0.95953(15) 0.3190(2) 0.15799(4) 0.1155(7) Uani d . 1 . . O
O13 1.01963(18) 0.2737(2) 0.20408(5) 0.1442(9) Uani d . 1 . . O
O14 1.02135(15) 0.4965(2) 0.18619(4) 0.1192(7) Uani d . 1 . . O
Cl2 0.27955(6) 0.05891(8) 0.039000(16) 0.0780(2) Uani d . 1 . . Cl
O21 0.3214(3) -0.0590(3) 0.03311(5) 0.1945(14) Uani d . 1 . . O
O22 0.2823(3) 0.1527(3) 0.01694(6) 0.1950(12) Uani d . 1 . . O
O23 0.1824(2) 0.0423(4) 0.03893(10) 0.2490(19) Uani d . 1 . . O
O24 0.2988(3) 0.0952(3) 0.06748(6) 0.2225(16) Uani d . 1 . . O
Cl3 0.31824(5) 0.90705(8) 0.208730(15) 0.0739(2) Uani d . 1 . . Cl
O31 0.28191(16) 1.0002(3) 0.18826(5) 0.1536(9) Uani d . 1 . . O
O32 0.32113(16) 0.7729(2) 0.19764(4) 0.1244(7) Uani d . 1 . . O
O33 0.24697(16) 0.9043(2) 0.23099(4) 0.1291(7) Uani d . 1 . . O
O34 0.41152(16) 0.9381(2) 0.22253(5) 0.1394(8) Uani d . 1 . . O

loop_
_atom_site_aniso_label
_atom_site_aniso_U_11
_atom_site_aniso_U_22
_atom_site_aniso_U_33
_atom_site_aniso_U_12
_atom_site_aniso_U_13
_atom_site_aniso_U_23
C101 0.0578(15) 0.0500(16) 0.0590(14) -0.0102(13) 0.0043(11) -0.0113(12)
C102 0.0521(14) 0.0489(15) 0.0532(14) -0.0084(12) -0.0032(11) -0.0046(12)
C103 0.0550(14) 0.0418(16) 0.0643(15) 0.0077(11) 0.0033(12) 0.0018(12)
C104 0.0634(16) 0.0435(15) 0.0618(14) 0.0018(12) 0.0030(12) 0.0070(12)
C105 0.0609(15) 0.0550(17) 0.0618(15) -0.0060(13) 0.0104(12) 0.0037(13)
C106 0.0617(15) 0.0570(17) 0.0587(14) -0.0064(12) 0.0119(11) -0.0017(13)
C107 0.0616(16) 0.0569(17) 0.0688(17) -0.0026(13) 0.0046(12) -0.0050(13)
C108 0.0787(19) 0.073(2) 0.0772(19) 0.0063(15) 0.0004(14) 0.0014(15)
C109 0.084(2) 0.066(2) 0.0845(19) 0.0013(17) -0.0064(16) 0.0026(17)
C110 0.0474(14) 0.0445(15) 0.0535(14) 0.0043(10) 0.0060(10) -0.0021(11)
C111 0.0498(14) 0.0577(16) 0.0692(16) 0.0027(11) 0.0120(12) -0.0039(13)
C112 0.0526(15) 0.0558(17) 0.0737(19) -0.0004(12) 0.0179(14) -0.0095(15)
C113 0.0701(16) 0.0581(18) 0.0658(15) -0.0088(13) -0.0005(13) 0.0014(14)
C114 0.0703(17) 0.0706(19) 0.0740(17) -0.0115(14) -0.0074(14) -0.0011(15)
C115 0.0657(19) 0.074(2) 0.0741(19) -0.0074(15) -0.0082(15) 0.0049(16)
N11 0.0543(12) 0.0488(13) 0.0589(12) -0.0078(10) 0.0084(9) -0.0046(10)
N12 0.0500(10) 0.0387(12) 0.0469(11) 0.0024(9) 0.0024(8) -0.0003(9)
N13 0.0597(13) 0.0478(13) 0.0534(11) -0.0047(10) 0.0058(10) 0.0075(10)
N14 0.102(2) 0.0714(19) 0.1119(19) 0.0078(14) -0.0139(15) 0.0021(15)
N15 0.0796(15) 0.0562(15) 0.0854(16) -0.0056(11) 0.0272(12) -0.0019(12)
N16 0.0857(18) 0.107(2) 0.1031(19) -0.0073(14) -0.0049(14) 0.0365(16)
C201 0.0687(17) 0.0668(19) 0.0617(15) -0.0043(14) -0.0001(13) 0.0042(14)
C202 0.0855(19) 0.0685(19) 0.0763(19) 0.0093(15) 0.0017(14) 0.0168(15)
C203 0.109(2) 0.076(2) 0.083(2) 0.0065(19) 0.0042(17) -0.0041(17)
C204 0.099(2) 0.077(2) 0.0784(19) 0.0005(17) -0.0029(16) -0.0140(17)
C205 0.0619(16) 0.084(2) 0.0606(15) 0.0014(14) -0.0047(13) -0.0103(14)
C206 0.0606(17) 0.0763(19) 0.0637(15) 0.0064(14) -0.0054(12) -0.0110(14)
C207 0.0595(15) 0.0612(17) 0.0650(15) 0.0000(13) 0.0075(12) -0.0042(13)
C208 0.0619(16) 0.0630(18) 0.0780(17) -0.0002(14) 0.0045(13) -0.0112(14)
C209 0.0634(19) 0.063(2) 0.0959(19) 0.0021(16) 0.0010(15) -0.0118(17)
C210 0.118(3) 0.085(2) 0.117(2) 0.034(2) 0.031(2) 0.0158(19)
C211 0.113(3) 0.099(3) 0.178(3) 0.035(2) 0.041(2) 0.030(3)
C212 0.099(3) 0.095(3) 0.175(4) 0.024(2) 0.028(2) 0.036(3)
C213 0.0697(17) 0.089(2) 0.0622(16) 0.0084(14) -0.0042(13) -0.0104(15)
C214 0.080(2) 0.105(2) 0.0711(18) 0.0128(16) -0.0115(15) -0.0121(18)
C215 0.089(2) 0.117(3) 0.072(2) 0.026(2) -0.0087(18) -0.010(2)
N21 0.0538(13) 0.0619(14) 0.0572(12) 0.0019(11) -0.0012(9) -0.0035(11)
N22 0.0976(18) 0.0690(17) 0.0785(16) 0.0214(14) 0.0111(13) 0.0073(12)
N23 0.0693(14) 0.0773(17) 0.0627(14) 0.0052(11) -0.0067(11) -0.0152(13)
N24 0.0793(17) 0.0677(18) 0.133(2) -0.0077(13) 0.0086(15) -0.0144(15)
N25 0.109(2) 0.101(3) 0.193(3) -0.0021(19) 0.0037(19) 0.044(2)
N26 0.122(2) 0.146(3) 0.0774(19) 0.0350(19) -0.0093(16) 0.0058(17)
C301 0.0626(16) 0.0672(19) 0.0677(16) 0.0055(13) 0.0040(13) -0.0109(14)
C302 0.0596(15) 0.071(2) 0.0680(16) -0.0039(14) 0.0015(12) 0.0058(15)
C303 0.0633(16) 0.0553(17) 0.0817(18) -0.0061(13) -0.0035(13) 0.0080(14)
C304 0.0780(17) 0.0552(19) 0.0778(19) -0.0049(14) -0.0027(13) -0.0011(14)
C305 0.0815(18) 0.0603(19) 0.0737(17) 0.0121(16) -0.0133(14) 0.0003(14)
C306 0.0824(18) 0.0557(18) 0.0769(17) 0.0131(14) -0.0086(14) -0.0032(14)
C307 0.0726(17) 0.0569(18) 0.0801(17) 0.0044(14) 0.0041(14) -0.0073(14)
C308 0.0782(19) 0.068(2) 0.0851(18) -0.0026(15) 0.0104(15) -0.0090(16)
C309 0.070(2) 0.081(3) 0.083(2) 0.0036(17) 0.0057(16) -0.0136(18)
C310 0.0622(17) 0.0669(19) 0.0951(19) 0.0022(14) -0.0010(14) 0.0123(16)
C311 0.0679(18) 0.070(2) 0.111(2) 0.0019(15) 0.0008(15) 0.0165(17)
C312 0.064(2) 0.066(2) 0.116(2) 0.0004(17) -0.0125(18) 0.0041(17)
C313 0.110(2) 0.071(2) 0.0751(19) -0.0075(16) 0.0074(17) -0.0028(15)
C314 0.131(3) 0.085(2) 0.078(2) -0.0088(19) 0.0030(19) -0.0017(17)
C315 0.155(3) 0.087(3) 0.077(2) -0.011(2) 0.011(2) -0.005(2)
N31 0.0652(13) 0.0527(14) 0.0669(13) 0.0072(11) 0.0017(11) -0.0054(11)
N32 0.0540(13) 0.0553(14) 0.0818(14) -0.0008(10) 0.0001(10) 0.0019(12)
N33 0.0829(14) 0.0542(15) 0.0681(14) 0.0004(12) -0.0023(11) -0.0024(11)
N34 0.0929(19) 0.113(2) 0.1036(19) 0.0263(16) -0.0084(14) -0.0082(17)
N35 0.0695(17) 0.0828(19) 0.1283(19) 0.0127(14) -0.0077(15) -0.0039(15)
N36 0.209(3) 0.113(2) 0.083(2) -0.016(2) 0.030(2) -0.0047(19)
Cl1 0.0809(5) 0.0518(4) 0.0638(4) -0.0006(4) -0.0020(3) -0.0024(4)
O11 0.1226(18) 0.152(2) 0.177(2) -0.0022(15) 0.0718(16) -0.0020(17)
O12 0.1377(17) 0.1248(18) 0.0819(13) 0.0248(13) -0.0192(11) -0.0270(12)
O13 0.204(2) 0.0799(16) 0.1398(18) 0.0068(15) -0.0941(17) 0.0033(14)
O14 0.1395(17) 0.0644(14) 0.1568(18) -0.0216(13) 0.0413(14) -0.0096(13)
Cl2 0.0866(5) 0.0714(6) 0.0768(5) 0.0156(4) 0.0129(4) 0.0034(4)
O21 0.346(4) 0.134(2) 0.1063(17) 0.136(3) 0.047(2) 0.0049(16)
O22 0.291(4) 0.128(2) 0.169(2) 0.045(2) 0.053(2) 0.059(2)
O23 0.108(2) 0.227(4) 0.412(6) -0.029(2) 0.007(3) 0.033(3)
O24 0.391(5) 0.148(3) 0.123(2) 0.071(3) -0.043(2) -0.0540(19)
Cl3 0.0720(5) 0.0763(6) 0.0724(4) 0.0075(4) -0.0072(4) 0.0004(4)
O31 0.1253(18) 0.164(2) 0.171(2) 0.0157(15) -0.0060(15) 0.0938(19)
O32 0.1571(19) 0.1055(18) 0.1090(15) -0.0002(14) -0.0109(13) -0.0400(14)
O33 0.1357(17) 0.129(2) 0.1268(17) 0.0244(14) 0.0477(14) 0.0066(14)
O34 0.0928(15) 0.125(2) 0.195(2) -0.0090(13) -0.0504(14) -0.0282(16)

loop_
_atom_type_symbol
_atom_type_description
_atom_type_scat_dispersion_real
_atom_type_scat_dispersion_imag
_atom_type_scat_source
C C 0.0033 0.0016 'International Tables Vol C Tables 4.2.6.8 and 6.1.1.4'
H H 0.0000 0.0000 'International Tables Vol C Tables 4.2.6.8 and 6.1.1.4'
N N 0.0061 0.0033 'International Tables Vol C Tables 4.2.6.8 and 6.1.1.4'
O O 0.0106 0.0060 'International Tables Vol C Tables 4.2.6.8 and 6.1.1.4'
Cl Cl 0.1484 0.1585 'International Tables Vol C Tables 4.2.6.8 and 6.1.1.4'

loop_
_geom_angle_atom_site_label_1
_geom_angle_atom_site_label_2
_geom_angle_atom_site_label_3
_geom_angle
N11 C101 C102 108.72(18)
N11 C101 H101 109.9
C102 C101 H101 109.9
N11 C101 H102 109.9
C102 C101 H102 109.9
H101 C101 H102 108.3
N12 C102 C101 110.44(16)
N12 C102 H103 109.6
C101 C102 H103 109.6
N12 C102 H104 109.6
C101 C102 H104 109.6
H103 C102 H104 108.1
N12 C103 C104 110.68(16)
N12 C103 H105 109.5
C104 C103 H105 109.5
N12 C103 H106 109.5
C104 C103 H106 109.5
H105 C103 H106 108.1
N13 C104 C103 110.42(17)
N13 C104 H107 109.6
C103 C104 H107 109.6
N13 C104 H108 109.6
C103 C104 H108 109.6
H107 C104 H108 108.1
N13 C105 C106 112.38(17)
N13 C105 H109 109.1
C106 C105 H109 109.1
N13 C105 H110 109.1
C106 C105 H110 109.1
H109 C105 H110 107.9
N11 C106 C105 109.79(17)
N11 C106 H111 109.7
C105 C106 H111 109.7
N11 C106 H112 109.7
C105 C106 H112 109.7
H111 C106 H112 108.2
N11 C107 C108 112.26(18)
N11 C107 H113 109.2
C108 C107 H113 109.2
N11 C107 H114 109.2
C108 C107 H114 109.2
H113 C107 H114 107.9
C109 C108 C107 111.7(2)
C109 C108 H115 109.3
C107 C108 H115 109.3
C109 C108 H116 109.3
C107 C108 H116 109.3
H115 C108 H116 107.9
N14 C109 C108 178.6(3)
N12 C110 C111 115.09(16)
N12 C110 H117 108.5
C111 C110 H117 108.5
N12 C110 H118 108.5
C111 C110 H118 108.5
H117 C110 H118 107.5
C112 C111 C110 110.88(18)
C112 C111 H119 109.5
C110 C111 H119 109.5
C112 C111 H120 109.5
C110 C111 H120 109.5
H119 C111 H120 108.1
N15 C112 C111 179.4(3)
N13 C113 C114 113.9(2)
N13 C113 H121 108.8
C114 C113 H121 108.8
N13 C113 H122 108.8
C114 C113 H122 108.8
H121 C113 H122 107.7
C115 C114 C113 111.3(2)
C115 C114 H123 109.4
C113 C114 H123 109.4
C115 C114 H124 109.4
C113 C114 H124 109.4
H123 C114 H124 108.0
N16 C115 C114 178.5(3)
C107 N11 C101 113.89(18)
C107 N11 C106 112.83(16)
C101 N11 C106 111.62(16)
C110 N12 C102 113.85(16)
C110 N12 C103 113.60(15)
C102 N12 C103 114.71(16)
C105 N13 C113 115.01(18)
C105 N13 C104 114.41(17)
C113 N13 C104 113.78(18)
C105 N13 H125 103.9
C113 N13 H125 103.9
C104 N13 H125 103.9
N21 C201 C202 111.14(18)
N21 C201 H201 109.4
C202 C201 H201 109.4
N21 C201 H202 109.4
C202 C201 H202 109.4
H201 C201 H202 108.0
C201 C202 N22 113.21(19)
C201 C202 H203 108.9
N22 C202 H203 108.9
C201 C202 H204 108.9
N22 C202 H204 108.9
H203 C202 H204 107.7
N22 C203 C204 106.8(2)
N22 C203 H205 110.4
C204 C203 H205 110.4
N22 C203 H206 110.4
C204 C203 H206 110.4
H205 C203 H206 108.6
N23 C204 C203 113.3(2)
N23 C204 H207 108.9
C203 C204 H207 108.9
N23 C204 H208 108.9
C203 C204 H208 108.9
H207 C204 H208 107.7
N23 C205 C206 108.94(19)
N23 C205 H209 109.9
C206 C205 H209 109.9
N23 C205 H210 109.9
C206 C205 H210 109.9
H209 C205 H210 108.3
N21 C206 C205 111.16(19)
N21 C206 H211 109.4
C205 C206 H211 109.4
N21 C206 H212 109.4
C205 C206 H212 109.4
H211 C206 H212 108.0
N21 C207 C208 114.60(18)
N21 C207 H213 108.6
C208 C207 H213 108.6
N21 C207 H214 108.6
C208 C207 H214 108.6
H213 C207 H214 107.6
C209 C208 C207 110.96(19)
C209 C208 H215 109.4
C207 C208 H215 109.4
C209 C208 H216 109.4
C207 C208 H216 109.4
H215 C208 H216 108.0
N24 C209 C208 176.0(3)
N22 C210 C211 113.9(3)
N22 C210 H217 108.8
C211 C210 H217 108.8
N22 C210 H218 108.8
C211 C210 H218 108.8
H217 C210 H218 107.7
C212 C211 C210 119.9(3)
C212 C211 H219 107.3
C210 C211 H219 107.3
C212 C211 H220 107.3
C210 C211 H220 107.3
H219 C211 H220 106.9
N25 C212 C211 171.2(5)
C214 C213 N23 113.4(2)
C214 C213 H221 108.9
N23 C213 H221 108.9
C214 C213 H222 108.9
N23 C213 H222 108.9
H221 C213 H222 107.7
C215 C214 C213 111.9(2)
C215 C214 H223 109.2
C213 C214 H223 109.2
C215 C214 H224 109.2
C213 C214 H224 109.2
H223 C214 H224 107.9
N26 C215 C214 175.5(4)
C206 N21 C207 112.53(19)
C206 N21 C201 116.09(18)
C207 N21 C201 114.14(17)
C210 N22 C203 109.8(2)
C210 N22 C202 112.4(2)
C203 N22 C202 113.7(2)
C205 N23 C204 115.6(2)
C205 N23 C213 113.70(19)
C204 N23 C213 116.94(19)
C205 N23 H225 102.6
C204 N23 H225 102.6
C213 N23 H225 102.6
N31 C301 C302 107.42(18)
N31 C301 H301 110.2
C302 C301 H301 110.2
N31 C301 H302 110.2
C302 C301 H302 110.2
H301 C301 H302 108.5
N32 C302 C301 109.35(18)
N32 C302 H303 109.8
C301 C302 H303 109.8
N32 C302 H304 109.8
C301 C302 H304 109.8
H303 C302 H304 108.3
C304 C303 N32 109.67(18)
C304 C303 H305 109.7
N32 C303 H305 109.7
C304 C303 H306 109.7
N32 C303 H306 109.7
H305 C303 H306 108.2
N33 C304 C303 112.44(19)
N33 C304 H307 109.1
C303 C304 H307 109.1
N33 C304 H308 109.1
C303 C304 H308 109.1
H307 C304 H308 107.8
N33 C305 C306 113.6(2)
N33 C305 H309 108.8
C306 C305 H309 108.8
N33 C305 H310 108.8
C306 C305 H310 108.8
H309 C305 H310 107.7
C305 C306 N31 114.5(2)
C305 C306 H311 108.6
N31 C306 H311 108.6
C305 C306 H312 108.6
N31 C306 H312 108.6
H311 C306 H312 107.6
N31 C307 C308 112.16(19)
N31 C307 H313 109.2
C308 C307 H313 109.2
N31 C307 H314 109.2
C308 C307 H314 109.2
H313 C307 H314 107.9
C309 C308 C307 110.3(2)
C309 C308 H315 109.6
C307 C308 H315 109.6
C309 C308 H316 109.6
C307 C308 H316 109.6
H315 C308 H316 108.1
N34 C309 C308 176.9(3)
C311 C310 N32 113.55(19)
C311 C310 H317 108.9
N32 C310 H317 108.9
C311 C310 H318 108.9
N32 C310 H318 108.9
H317 C310 H318 107.7
C312 C311 C310 105.3(2)
C312 C311 H319 110.7
C310 C311 H319 110.7
C312 C311 H332 110.7
C310 C311 H332 110.7
H319 C311 H332 108.8
N35 C312 C311 176.6(3)
N33 C313 C314 112.8(2)
N33 C313 H321 109.0
C314 C313 H321 109.0
N33 C313 H322 109.0
C314 C313 H322 109.0
H321 C313 H322 107.8
C315 C314 C313 111.5(3)
C315 C314 H323 109.3
C313 C314 H323 109.3
C315 C314 H324 109.3
C313 C314 H324 109.3
H323 C314 H324 108.0
N36 C315 C314 178.1(4)
C301 N31 C307 111.75(18)
C301 N31 C306 116.09(18)
C307 N31 C306 111.58(19)
C302 N32 C310 119.30(18)
C302 N32 C303 114.29(17)
C310 N32 C303 113.17(19)
C305 N33 C304 115.39(19)
C305 N33 C313 118.1(2)
C304 N33 C313 115.33(19)
C305 N33 H325 101.3
C304 N33 H325 101.3
C313 N33 H325 101.3
O14 Cl1 O13 114.01(14)
O14 Cl1 O12 110.99(13)
O13 Cl1 O12 110.09(13)
O14 Cl1 O11 105.70(14)
O13 Cl1 O11 108.96(16)
O12 Cl1 O11 106.73(14)
O23 Cl2 O21 108.2(2)
O23 Cl2 O22 98.1(2)
O21 Cl2 O22 114.00(17)
O23 Cl2 O24 100.0(2)
O21 Cl2 O24 111.44(17)
O22 Cl2 O24 122.1(2)
O31 Cl3 O34 116.15(15)
O31 Cl3 O32 112.09(16)
O34 Cl3 O32 109.58(13)
O31 Cl3 O33 107.14(14)
O34 Cl3 O33 105.08(15)
O32 Cl3 O33 106.05(14)

loop_
_geom_bond_atom_site_label_1
_geom_bond_atom_site_label_2
_geom_bond_site_symmetry_2
_geom_bond_distance
_geom_bond_publ_flag
C101 N11 . 1.478(2) ?
C101 C102 . 1.509(3) ?
C101 H101 . 0.9700 ?
C101 H102 . 0.9700 ?
C102 N12 . 1.474(2) ?
C102 H103 . 0.9700 ?
C102 H104 . 0.9700 ?
C103 N12 . 1.476(3) ?
C103 C104 . 1.502(3) ?
C103 H105 . 0.9700 ?
C103 H106 . 0.9700 ?
C104 N13 . 1.477(3) ?
C104 H107 . 0.9700 ?
C104 H108 . 0.9700 ?
C105 N13 . 1.442(2) ?
C105 C106 . 1.527(3) ?
C105 H109 . 0.9700 ?
C105 H110 . 0.9700 ?
C106 N11 . 1.489(2) ?
C106 H111 . 0.9700 ?
C106 H112 . 0.9700 ?
C107 N11 . 1.467(3) ?
C107 C108 . 1.492(3) ?
C107 H113 . 0.9700 ?
C107 H114 . 0.9700 ?
C108 C109 . 1.465(4) ?
C108 H115 . 0.9700 ?
C108 H116 . 0.9700 ?
C109 N14 . 1.124(3) ?
C110 N12 . 1.468(2) ?
C110 C111 . 1.504(3) ?
C110 H117 . 0.9700 ?
C110 H118 . 0.9700 ?
C111 C112 . 1.456(3) ?
C111 H119 . 0.9700 ?
C111 H120 . 0.9700 ?
C112 N15 . 1.125(3) ?
C113 N13 . 1.448(3) ?
C113 C114 . 1.507(3) ?
C113 H121 . 0.9700 ?
C113 H122 . 0.9700 ?
C114 C115 . 1.455(3) ?
C114 H123 . 0.9700 ?
C114 H124 . 0.9700 ?
C115 N16 . 1.099(3) ?
N13 H125 . 0.9100 ?
C201 N21 . 1.477(3) ?
C201 C202 . 1.497(3) ?
C201 H201 . 0.9700 ?
C201 H202 . 0.9700 ?
C202 N22 . 1.504(3) ?
C202 H203 . 0.9700 ?
C202 H204 . 0.9700 ?
C203 N22 . 1.491(3) ?
C203 C204 . 1.506(3) ?
C203 H205 . 0.9700 ?
C203 H206 . 0.9700 ?
C204 N23 . 1.453(3) ?
C204 H207 . 0.9700 ?
C204 H208 . 0.9700 ?
C205 N23 . 1.450(3) ?
C205 C206 . 1.509(3) ?
C205 H209 . 0.9700 ?
C205 H210 . 0.9700 ?
C206 N21 . 1.454(3) ?
C206 H211 . 0.9700 ?
C206 H212 . 0.9700 ?
C207 N21 . 1.473(3) ?
C207 C208 . 1.525(3) ?
C207 H213 . 0.9700 ?
C207 H214 . 0.9700 ?
C208 C209 . 1.455(4) ?
C208 H215 . 0.9700 ?
C208 H216 . 0.9700 ?
C209 N24 . 1.125(3) ?
C210 N22 . 1.439(3) ?
C210 C211 . 1.461(4) ?
C210 H217 . 0.9700 ?
C210 H218 . 0.9700 ?
C211 C212 . 1.422(4) ?
C211 H219 . 0.9700 ?
C211 H220 . 0.9700 ?
C212 N25 . 1.086(4) ?
C213 C214 . 1.492(3) ?
C213 N23 . 1.495(3) ?
C213 H221 . 0.9700 ?
C213 H222 . 0.9700 ?
C214 C215 . 1.444(4) ?
C214 H223 . 0.9700 ?
C214 H224 . 0.9700 ?
C215 N26 . 1.146(4) ?
N23 H225 . 0.9100 ?
C301 N31 . 1.468(3) ?
C301 C302 . 1.516(3) ?
C301 H301 . 0.9700 ?
C301 H302 . 0.9700 ?
C302 N32 . 1.471(3) ?
C302 H303 . 0.9700 ?
C302 H304 . 0.9700 ?
C303 C304 . 1.496(3) ?
C303 N32 . 1.507(3) ?
C303 H305 . 0.9700 ?
C303 H306 . 0.9700 ?
C304 N33 . 1.446(3) ?
C304 H307 . 0.9700 ?
C304 H308 . 0.9700 ?
C305 N33 . 1.439(3) ?
C305 C306 . 1.478(3) ?
C305 H309 . 0.9700 ?
C305 H310 . 0.9700 ?
C306 N31 . 1.489(3) ?
C306 H311 . 0.9700 ?
C306 H312 . 0.9700 ?
C307 N31 . 1.483(3) ?
C307 C308 . 1.506(3) ?
C307 H313 . 0.9700 ?
C307 H314 . 0.9700 ?
C308 C309 . 1.438(4) ?
C308 H315 . 0.9700 ?
C308 H316 . 0.9700 ?
C309 N34 . 1.120(3) ?
C310 C311 . 1.499(3) ?
C310 N32 . 1.506(3) ?
C310 H317 . 0.9700 ?
C310 H318 . 0.9700 ?
C311 C312 . 1.489(4) ?
C311 H319 . 0.9700 ?
C311 H332 . 0.9700 ?
C312 N35 . 1.086(3) ?
C313 N33 . 1.470(3) ?
C313 C314 . 1.501(3) ?
C313 H321 . 0.9700 ?
C313 H322 . 0.9700 ?
C314 C315 . 1.460(4) ?
C314 H323 . 0.9700 ?
C314 H324 . 0.9700 ?
C315 N36 . 1.097(3) ?
N33 H325 . 0.9100 ?
Cl1 O14 . 1.3785(19) ?
Cl1 O13 . 1.381(2) ?
Cl1 O12 . 1.3899(19) ?
Cl1 O11 . 1.418(2) ?
Cl2 O23 . 1.271(3) ?
Cl2 O21 . 1.301(2) ?
Cl2 O22 . 1.366(3) ?
Cl2 O24 . 1.370(3) ?
Cl3 O31 . 1.374(2) ?
Cl3 O34 . 1.375(2) ?
Cl3 O32 . 1.400(2) ?
Cl3 O33 . 1.411(2) ?

loop_
_geom_hbond_atom_site_label_D
_geom_hbond_atom_site_label_H
_geom_hbond_atom_site_label_A
_geom_hbond_site_symmetry_A
_geom_hbond_distance_DH
_geom_hbond_distance_HA
_geom_hbond_distance_DA
_geom_hbond_angle_DHA
N13 H125 N11 . 0.9100 2.3000 2.809(3) 115.00
N13 H125 N12 . 0.9100 2.2300 2.798(3) 120.00
N23 H225 N21 . 0.9100 2.0500 2.689(3) 126.00
N23 H225 N22 . 0.9100 2.2200 2.775(3) 119.00
N33 H325 N31 . 0.9100 2.2800 2.882(3) 123.00
N33 H325 N32 . 0.9100 2.1700 2.758(3) 122.00
C102 H104 O13 2_755 0.9700 2.5900 3.557(4) 171.00
C104 H108 O13 2_755 0.9700 2.5300 3.386(4) 147.00
C107 H114 O34 . 0.9700 2.5200 3.455(4) 162.00
C207 H213 N36 3_665 0.9700 2.5600 3.513(4) 169.00
C211 H220 O23 1_655 0.9700 2.5800 3.030(5) 108.00
C301 H301 N24 1_455 0.9700 2.6100 3.538(4) 161.00
C302 H304 O14 1_455 0.9700 2.5600 3.385(4) 143.00
C303 H305 N15 1_445 0.9700 2.5800 3.540(4) 169.00
C308 H316 N35 1_565 0.9700 2.6200 3.387(4) 136.00
C310 H317 O24 . 0.9700 2.5000 3.396(4) 153.00
C310 H318 N34 . 0.9700 2.5400 3.435(4) 153.00

loop_
_cod_related_entry_id
_cod_related_entry_database
_cod_related_entry_code
1 ChemSpider 30652358
